data_4508094
loop_
_publ_author_name
'Bhattacharya, Suman'
'Saha, Binoy K.'

_publ_section_title
;
 Interaction Dependence and Similarity in Thermal Expansion of a Dimorphic
 1D Hydrogen-Bonded Organic Complex
;
_journal_issue 8
_journal_name_full 'Crystal Growth &amp; Design'
_journal_page_first 3299
_journal_paper_doi 10.1021/cg4009174
_journal_volume 13
_journal_year 2013
_chemical_formula_moiety 'C8 H8 O8, 2(C12 H10 N2)'
_chemical_formula_sum 'C32 H28 N4 O8'
_chemical_formula_weight 596.58
_chemical_name_systematic
;
cyclobutane-1,2,3,4-tetracarboxylic acid,
(E)-1,2-di(pyridin-4-yl)ethene complex polymorph I
;
_space_group_crystal_system monoclinic
_space_group_IT_number 14
_space_group_name_Hall '-P 2ybc'
_space_group_name_H-M_alt 'P 1 21/c 1'
_symmetry_space_group_name_Hall '-P 2ybc'
_symmetry_space_group_name_H-M 'P 1 21/c 1'
_atom_sites_solution_hydrogens geom
_atom_sites_solution_primary direct
_atom_sites_solution_secondary difmap
_audit_creation_date 2013-04-18
_audit_creation_method
;
  Olex2 1.2
  (compiled Apr  9 2013 14:06:00, GUI svn.r4458)
;
_cell_angle_alpha 90.00
_cell_angle_beta 94.553(4)
_cell_angle_gamma 90.00
_cell_formula_units_Z 2
_cell_length_a 6.9716(3)
_cell_length_b 10.8431(4)
_cell_length_c 18.2505(6)
_cell_measurement_reflns_used 2063
_cell_measurement_temperature 228(2)
_cell_measurement_theta_max 28.5760
_cell_measurement_theta_min 3.7360
_cell_volume 1375.27(9)
_computing_cell_refinement
;
CrysAlisPro, Agilent Technologies,
Version 1.171.36.24 (release 03-12-2012 CrysAlis171 .NET)
(compiled Dec  3 2012,18:21:49)
;
_computing_data_collection
;
CrysAlisPro, Agilent Technologies,
Version 1.171.36.24 (release 03-12-2012 CrysAlis171 .NET)
(compiled Dec  3 2012,18:21:49)
;
_computing_data_reduction
;
CrysAlisPro, Agilent Technologies,
Version 1.171.36.24 (release 03-12-2012 CrysAlis171 .NET)
(compiled Dec  3 2012,18:21:49)
;
_computing_molecular_graphics
;
O. V. Dolomanov, L. J. Bourhis, R. J. Gildea, J. A. K. Howard and H. Puschmann,
OLEX2: a complete structure solution, refinement and analysis program.
J. Appl. Cryst. (2009). 42, 339-341.
;
_computing_publication_material
;
O. V. Dolomanov, L. J. Bourhis, R. J. Gildea, J. A. K. Howard and H. Puschmann,
OLEX2: a complete structure solution, refinement and analysis program.
J. Appl. Cryst. (2009). 42, 339-341.
;
_computing_structure_refinement
;
SHELXL, G.M. Sheldrick, Acta Cryst.
(2008). A64, 112-122
;
_computing_structure_solution
;
SHELXS, G.M. Sheldrick, Acta Cryst.
(2008). A64, 112-122
;
_diffrn_ambient_temperature 228(2)
_diffrn_detector_area_resol_mean 15.9821
_diffrn_measured_fraction_theta_full 0.9906
_diffrn_measured_fraction_theta_max 0.8526
_diffrn_measurement_details
;
  1 omega  -86.00    2.00   1.0000   10.0000
omega____ theta____ kappa____ phi______ frames
    -      -17.4178  -57.0000   60.0000 88

  2 omega  -17.00   20.00   1.0000   10.0000
omega____ theta____ kappa____ phi______ frames
    -      -17.4178  -99.0000   90.0000 37

  3 omega  -84.00    4.00   1.0000   10.0000
omega____ theta____ kappa____ phi______ frames
    -      -17.4178  -57.0000  150.0000 88

  4 omega  -38.00   15.00   1.0000   10.0000
omega____ theta____ kappa____ phi______ frames
    -      -17.4178   57.0000 -150.0000 53
;
_diffrn_measurement_device_type 'Xcalibur, Eos'
_diffrn_measurement_method '\w scans'
_diffrn_orient_matrix_UB_11 -0.0055115000
_diffrn_orient_matrix_UB_12 -0.0060267000
_diffrn_orient_matrix_UB_13 0.0384789000
_diffrn_orient_matrix_UB_21 -0.1018009000
_diffrn_orient_matrix_UB_22 0.0033064000
_diffrn_orient_matrix_UB_23 -0.0049989000
_diffrn_orient_matrix_UB_31 -0.0046658000
_diffrn_orient_matrix_UB_32 -0.0650481000
_diffrn_orient_matrix_UB_33 -0.0038413000
_diffrn_radiation_monochromator graphite
_diffrn_radiation_type 'Mo K\a'
_diffrn_radiation_wavelength 0.7107
_diffrn_reflns_av_R_equivalents 0.0223
_diffrn_reflns_av_unetI/netI 0.0314
_diffrn_reflns_limit_h_max 9
_diffrn_reflns_limit_h_min -8
_diffrn_reflns_limit_k_max 14
_diffrn_reflns_limit_k_min -13
_diffrn_reflns_limit_l_max 24
_diffrn_reflns_limit_l_min -24
_diffrn_reflns_number 7045
_diffrn_reflns_theta_full 25.00
_diffrn_reflns_theta_max 29.14
_diffrn_reflns_theta_min 3.73
_diffrn_source 'Enhance (Mo) X-ray Source'
_exptl_absorpt_coefficient_mu 0.105
_exptl_absorpt_correction_T_max 1.00000
_exptl_absorpt_correction_T_min 0.98549
_exptl_absorpt_correction_type multi-scan
_exptl_absorpt_process_details
;
CrysAlisPro, Agilent Technologies,
Version 1.171.36.24 (release 03-12-2012 CrysAlis171 .NET)
(compiled Dec  3 2012,18:21:49)
Empirical absorption correction using spherical harmonics,
 implemented in SCALE3 ABSPACK scaling algorithm.
;
_exptl_crystal_colour colourless
_exptl_crystal_colour_primary colourless
_exptl_crystal_density_diffrn 1.441
_exptl_crystal_density_method 'not measured'
_exptl_crystal_description plate
_exptl_crystal_F_000 624
_exptl_crystal_size_max 0.45
_exptl_crystal_size_mid 0.4
_exptl_crystal_size_min 0.18
_refine_diff_density_max 0.257
_refine_diff_density_min -0.182
_refine_diff_density_rms 0.040
_refine_ls_extinction_method none
_refine_ls_goodness_of_fit_ref 1.038
_refine_ls_hydrogen_treatment mixed
_refine_ls_matrix_type full
_refine_ls_number_parameters 207
_refine_ls_number_reflns 3165
_refine_ls_number_restraints 2
_refine_ls_restrained_S_all 1.042
_refine_ls_R_factor_all 0.0606
_refine_ls_R_factor_gt 0.0422
_refine_ls_shift/su_max 0.000
_refine_ls_shift/su_mean 0.000
_refine_ls_structure_factor_coef Fsqd
_refine_ls_weighting_details 'calc w=1/[\s^2^(Fo^2^)+(0.0430P)^2^+0.3423P] where P=(Fo^2^+2Fc^2^)/3'
_refine_ls_weighting_scheme calc
_refine_ls_wR_factor_gt 0.0969
_refine_ls_wR_factor_ref 0.1076
_reflns_number_gt 2431
_reflns_number_total 3165
_reflns_threshold_expression >2sigma(I)
_cod_data_source_file cg4009174_si_002.cif
_cod_data_source_block P21-228
_cod_original_cell_volume 1375.28(9)
_cod_database_code 4508094

loop_
_space_group_symop_id
_space_group_symop_operation_xyz
1 'x, y, z'
2 '-x, y+1/2, -z+1/2'
3 '-x, -y, -z'
4 'x, -y-1/2, z-1/2'

loop_
_atom_site_label
_atom_site_type_symbol
_atom_site_fract_x
_atom_site_fract_y
_atom_site_fract_z
_atom_site_U_iso_or_equiv
_atom_site_adp_type
_atom_site_occupancy
_atom_site_symmetry_multiplicity
_atom_site_calc_flag
_atom_site_refinement_flags
O1 O 0.45471(19) 0.36223(10) 0.35861(6) 0.0439(3) Uani 1 1 d .
O4 O 0.29601(18) 0.74154(10) 0.40784(6) 0.0390(3) Uani 1 1 d D
O3 O 0.13130(17) 0.57109(12) 0.42987(7) 0.0475(3) Uani 1 1 d .
O2 O 0.54694(19) 0.54936(10) 0.32610(5) 0.0414(3) Uani 1 1 d D
C4 C 0.5212(2) 0.46256(13) 0.37418(7) 0.0283(3) Uani 1 1 d .
C3 C 0.5845(2) 0.50153(13) 0.45208(7) 0.0265(3) Uani 1 1 d .
H3 H 0.7194 0.5308 0.4561 0.032 Uiso 1 1 calc R
C1 C 0.2733(2) 0.63407(13) 0.43985(7) 0.0289(3) Uani 1 1 d .
C2 C 0.4487(2) 0.59537(13) 0.48866(7) 0.0263(3) Uani 1 1 d .
H2A H 0.5208 0.6675 0.5095 0.032 Uiso 1 1 calc R
N1 N 0.58426(19) 0.98631(12) 0.30566(6) 0.0334(3) Uani 1 1 d .
N2 N 1.10492(19) 0.75834(12) 0.77648(6) 0.0331(3) Uani 1 1 d .
C7 C 0.7373(2) 0.93396(13) 0.44803(7) 0.0274(3) Uani 1 1 d .
C8 C 0.6562(2) 1.04784(14) 0.42993(8) 0.0309(3) Uani 1 1 d .
H8 H 0.6516 1.1094 0.4660 0.037 Uiso 1 1 calc R
C5 C 0.6638(2) 0.87661(14) 0.32242(8) 0.0367(4) Uani 1 1 d .
H5 H 0.6667 0.8171 0.2851 0.044 Uiso 1 1 calc R
C14 C 1.1290(2) 0.67439(14) 0.72472(8) 0.0359(4) Uani 1 1 d .
H14 H 1.2011 0.6034 0.7379 0.043 Uiso 1 1 calc R
C6 C 0.7419(2) 0.84671(14) 0.39219(8) 0.0340(4) Uani 1 1 d .
H6 H 0.7972 0.7687 0.4018 0.041 Uiso 1 1 calc R
C12 C 0.9531(2) 0.79139(13) 0.63080(7) 0.0283(3) Uani 1 1 d .
C13 C 1.0536(2) 0.68621(14) 0.65272(8) 0.0349(4) Uani 1 1 d .
H13 H 1.0706 0.6228 0.6187 0.042 Uiso 1 1 calc R
C9 C 0.5822(2) 1.07062(14) 0.35886(8) 0.0325(3) Uani 1 1 d .
H9 H 0.5283 1.1484 0.3475 0.039 Uiso 1 1 calc R
C11 C 0.8807(2) 0.80747(14) 0.55348(7) 0.0309(3) Uani 1 1 d .
H11 H 0.8834 0.7386 0.5223 0.037 Uiso 1 1 calc R
C16 C 0.9289(3) 0.87924(16) 0.68477(8) 0.0419(4) Uani 1 1 d .
H16 H 0.8607 0.9523 0.6729 0.050 Uiso 1 1 calc R
C10 C 0.8117(2) 0.91222(14) 0.52476(7) 0.0306(3) Uani 1 1 d .
H10 H 0.8101 0.9800 0.5568 0.037 Uiso 1 1 calc R
C15 C 1.0052(3) 0.85882(16) 0.75595(9) 0.0432(4) Uani 1 1 d .
H15 H 0.9857 0.9190 0.7917 0.052 Uiso 1 1 calc R
H4 H 0.219(3) 0.743(2) 0.3666(11) 0.087(8) Uiso 1 1 d D
H2 H 0.498(3) 0.525(2) 0.2785(9) 0.081(7) Uiso 1 1 d D

loop_
_atom_site_aniso_label
_atom_site_aniso_U_11
_atom_site_aniso_U_22
_atom_site_aniso_U_33
_atom_site_aniso_U_23
_atom_site_aniso_U_13
_atom_site_aniso_U_12
O1 0.0678(9) 0.0380(6) 0.0247(5) -0.0053(5) -0.0047(5) -0.0123(6)
O4 0.0531(8) 0.0328(6) 0.0285(5) 0.0035(5) -0.0125(5) -0.0009(5)
O3 0.0406(7) 0.0565(8) 0.0426(6) 0.0133(6) -0.0134(5) -0.0127(6)
O2 0.0677(9) 0.0373(6) 0.0183(5) 0.0007(4) -0.0030(5) -0.0069(6)
C4 0.0328(8) 0.0322(7) 0.0196(6) -0.0015(6) -0.0002(5) 0.0023(6)
C3 0.0306(8) 0.0296(7) 0.0187(6) -0.0005(5) -0.0022(5) -0.0036(6)
C1 0.0367(9) 0.0303(7) 0.0191(6) -0.0028(5) -0.0013(6) 0.0020(7)
C2 0.0329(8) 0.0265(7) 0.0186(6) -0.0017(5) -0.0042(5) -0.0019(6)
N1 0.0390(8) 0.0390(7) 0.0213(6) 0.0017(5) -0.0022(5) -0.0006(6)
N2 0.0374(8) 0.0373(7) 0.0236(6) 0.0009(5) -0.0047(5) -0.0017(6)
C7 0.0247(7) 0.0356(8) 0.0216(6) -0.0008(6) 0.0002(5) -0.0056(6)
C8 0.0341(8) 0.0338(8) 0.0246(7) -0.0049(6) 0.0004(6) -0.0021(7)
C5 0.0487(10) 0.0384(8) 0.0223(7) -0.0055(6) -0.0018(7) 0.0019(7)
C14 0.0452(10) 0.0308(8) 0.0308(8) 0.0037(6) -0.0028(7) 0.0001(7)
C6 0.0425(9) 0.0335(8) 0.0253(7) -0.0006(6) -0.0017(6) 0.0033(7)
C12 0.0251(7) 0.0354(8) 0.0238(6) -0.0011(6) -0.0021(5) -0.0046(6)
C13 0.0454(10) 0.0321(8) 0.0269(7) -0.0036(6) 0.0000(7) -0.0018(7)
C9 0.0357(9) 0.0316(7) 0.0297(7) 0.0012(6) -0.0011(6) -0.0011(7)
C11 0.0315(8) 0.0377(8) 0.0228(7) -0.0047(6) -0.0022(6) -0.0028(7)
C16 0.0512(11) 0.0437(9) 0.0289(8) -0.0052(7) -0.0090(7) 0.0165(8)
C10 0.0319(8) 0.0378(8) 0.0215(6) -0.0040(6) -0.0014(6) -0.0040(7)
C15 0.0566(11) 0.0456(9) 0.0256(7) -0.0087(7) -0.0078(7) 0.0130(9)

loop_
_atom_type_symbol
_atom_type_description
_atom_type_scat_dispersion_real
_atom_type_scat_dispersion_imag
_atom_type_scat_source
C C 0.0033 0.0016 'International Tables Vol C Tables 4.2.6.8 and 6.1.1.4'
H H 0.0000 0.0000 'International Tables Vol C Tables 4.2.6.8 and 6.1.1.4'
N N 0.0061 0.0033 'International Tables Vol C Tables 4.2.6.8 and 6.1.1.4'
O O 0.0106 0.0060 'International Tables Vol C Tables 4.2.6.8 and 6.1.1.4'

loop_
_geom_angle_atom_site_label_1
_geom_angle_atom_site_label_2
_geom_angle_atom_site_label_3
_geom_angle
_geom_angle_site_symmetry_1
_geom_angle_site_symmetry_3
C1 O4 H4 108.0(16) . .
C4 O2 H2 111.1(14) . .
O1 C4 O2 124.09(12) . .
O1 C4 C3 123.36(13) . .
O2 C4 C3 112.55(12) . .
C4 C3 H3 111.2 . .
C4 C3 C2 115.99(11) . .
C4 C3 C2 114.86(11) . 3_666
C2 C3 H3 111.2 3_666 .
C2 C3 H3 111.2 . .
C2 C3 C2 90.83(10) 3_666 .
O4 C1 C2 112.69(13) . .
O3 C1 O4 124.07(13) . .
O3 C1 C2 123.20(13) . .
C3 C2 C3 89.17(10) 3_666 .
C3 C2 H2A 111.7 . .
C3 C2 H2A 111.7 3_666 .
C1 C2 C3 114.49(11) . .
C1 C2 C3 116.34(12) . 3_666
C1 C2 H2A 111.7 . .
C9 N1 C5 118.11(12) . .
C15 N2 C14 116.90(12) . .
C8 C7 C6 117.59(13) . .
C8 C7 C10 118.35(13) . .
C6 C7 C10 124.06(13) . .
C7 C8 H8 120.1 . .
C9 C8 C7 119.89(13) . .
C9 C8 H8 120.1 . .
N1 C5 H5 118.5 . .
N1 C5 C6 123.01(14) . .
C6 C5 H5 118.5 . .
N2 C14 H14 118.3 . .
N2 C14 C13 123.44(14) . .
C13 C14 H14 118.3 . .
C7 C6 H6 120.5 . .
C5 C6 C7 118.96(14) . .
C5 C6 H6 120.5 . .
C13 C12 C11 120.23(13) . .
C13 C12 C16 116.63(13) . .
C16 C12 C11 123.14(14) . .
C14 C13 H13 120.1 . .
C12 C13 C14 119.87(14) . .
C12 C13 H13 120.1 . .
N1 C9 C8 122.44(14) . .
N1 C9 H9 118.8 . .
C8 C9 H9 118.8 . .
C12 C11 H11 117.7 . .
C10 C11 C12 124.55(14) . .
C10 C11 H11 117.7 . .
C12 C16 H16 120.1 . .
C15 C16 C12 119.78(14) . .
C15 C16 H16 120.1 . .
C7 C10 H10 116.5 . .
C11 C10 C7 127.04(14) . .
C11 C10 H10 116.5 . .
N2 C15 C16 123.35(14) . .
N2 C15 H15 118.3 . .
C16 C15 H15 118.3 . .

loop_
_geom_bond_atom_site_label_1
_geom_bond_atom_site_label_2
_geom_bond_distance
_geom_bond_site_symmetry_2
O1 C4 1.2076(17) .
O4 C1 1.3187(17) .
O4 H4 0.888(16) .
O3 C1 1.2044(18) .
O2 C4 1.3088(17) .
O2 H2 0.943(16) .
C4 C3 1.5149(17) .
C3 H3 0.9900 .
C3 C2 1.5384(19) 3_666
C3 C2 1.574(2) .
C1 C2 1.5139(19) .
C2 C3 1.5385(19) 3_666
C2 H2A 0.9900 .
N1 C5 1.338(2) .
N1 C9 1.3345(19) .
N2 C14 1.332(2) .
N2 C15 1.330(2) .
C7 C8 1.387(2) .
C7 C6 1.393(2) .
C7 C10 1.4734(18) .
C8 H8 0.9400 .
C8 C9 1.3796(19) .
C5 H5 0.9400 .
C5 C6 1.383(2) .
C14 H14 0.9400 .
C14 C13 1.382(2) .
C6 H6 0.9400 .
C12 C13 1.381(2) .
C12 C11 1.4710(18) .
C12 C16 1.390(2) .
C13 H13 0.9400 .
C9 H9 0.9400 .
C11 H11 0.9400 .
C11 C10 1.325(2) .
C16 H16 0.9400 .
C16 C15 1.382(2) .
C10 H10 0.9400 .
C15 H15 0.9400 .

loop_
_geom_torsion_atom_site_label_1
_geom_torsion_atom_site_label_2
_geom_torsion_atom_site_label_3
_geom_torsion_atom_site_label_4
_geom_torsion
_geom_torsion_site_symmetry_1
_geom_torsion_site_symmetry_4
O1 C4 C3 C2 -2.0(2) . 3_666
O1 C4 C3 C2 -106.12(17) . .
O4 C1 C2 C3 159.39(12) . 3_666
O4 C1 C2 C3 -98.62(14) . .
O3 C1 C2 C3 -22.8(2) . 3_666
O3 C1 C2 C3 79.18(19) . .
O2 C4 C3 C2 73.94(17) . .
O2 C4 C3 C2 178.05(13) . 3_666
C4 C3 C2 C3 118.35(14) . 3_666
C4 C3 C2 C1 -0.40(18) . .
C2 C3 C2 C3 0.0 3_666 3_666
C2 C3 C2 C1 -118.75(14) 3_666 .
N1 C5 C6 C7 0.4(3) . .
N2 C14 C13 C12 2.4(3) . .
C7 C8 C9 N1 0.3(2) . .
C8 C7 C6 C5 -1.0(2) . .
C8 C7 C10 C11 174.67(16) . .
C5 N1 C9 C8 -0.9(2) . .
C14 N2 C15 C16 -0.4(3) . .
C6 C7 C8 C9 0.6(2) . .
C6 C7 C10 C11 -4.9(3) . .
C12 C11 C10 C7 -179.98(14) . .
C12 C16 C15 N2 0.8(3) . .
C13 C12 C11 C10 -168.26(16) . .
C13 C12 C16 C15 0.5(2) . .
C9 N1 C5 C6 0.5(2) . .
C11 C12 C13 C14 176.94(14) . .
C11 C12 C16 C15 -178.40(16) . .
C16 C12 C13 C14 -2.0(2) . .
C16 C12 C11 C10 10.6(3) . .
C10 C7 C8 C9 -178.92(14) . .
C10 C7 C6 C5 178.58(15) . .
C15 N2 C14 C13 -1.2(2) . .
